data_8104605
loop_
_publ_author_name
'Li, Zhao-Hao'
'Xie, Gui-Xian'
'Li, Chen-Yang'
'Dou, Xiao-Ru'

_publ_section_title
;
 Crystal structure of
 catena-poly[(4-hydroxyl-5-(methoylcarbonyl)thiophene-2-carboxylato-\k1
 O)-(\m2-piperazine-1,4-diylbis(pyridin-4-ylmethanone)-\k2
 N:N&#x2032;)silver(I)] monohydrate, C23H23AgN4O8S
;
_journal_issue 6
_journal_name_full 'Zeitschrift f\"ur Kristallographie - New Crystal Structures'
_journal_page_first 1351
_journal_page_last 1353
_journal_paper_doi 10.1515/ncrs-2021-0339
_journal_volume 236
_journal_year 2021
_chemical_formula_moiety 'C23 H21 Ag N4 O7 S, H2 O'
_chemical_formula_sum 'C23 H23 Ag N4 O8 S'
_chemical_formula_weight 623.38
_space_group_crystal_system monoclinic
_space_group_IT_number 14
_space_group_name_Hall '-P 2yn'
_space_group_name_H-M_alt 'P 1 21/n 1'
_atom_sites_solution_hydrogens mixed
_atom_sites_solution_primary dual
_cell_angle_alpha 90
_cell_angle_beta 92.386(4)
_cell_angle_gamma 90
_cell_formula_units_Z 4
_cell_length_a 8.5356(4)
_cell_length_b 27.9494(15)
_cell_length_c 10.3796(6)
_cell_measurement_reflns_used 5562
_cell_measurement_temperature 289.1(2)
_cell_measurement_theta_max 26.7700
_cell_measurement_theta_min 3.7640
_cell_volume 2474.1(2)
_computing_cell_refinement 'CrysAlisPro 1.171.38.41r (Rigaku OD, 2015)'
_computing_data_collection 'CrysAlisPro 1.171.38.41r (Rigaku OD, 2015)'
_computing_data_reduction 'CrysAlisPro 1.171.38.41r (Rigaku OD, 2015)'
_computing_molecular_graphics 'Olex2 (Dolomanov et al., 2009)'
_computing_publication_material 'Olex2 (Dolomanov et al., 2009)'
_computing_structure_refinement 'ShelXL (Sheldrick, 2015)'
_computing_structure_solution 'ShelXT (Sheldrick, 2015)'
_diffrn_ambient_environment air
_diffrn_ambient_temperature 289.1(2)
_diffrn_detector 'CCD plate'
_diffrn_detector_area_resol_mean 8.0584
_diffrn_detector_type EosS2
_diffrn_measured_fraction_theta_full 0.988
_diffrn_measured_fraction_theta_max 0.980
_diffrn_measurement_details
;
List of Runs (angles in degrees, time in seconds):

  # Type    Start    End  Width  t~exp~   \w     \q     \k     \f   Frames
--------------------------------------------------------------------------
  1  \w    -20.00  26.00   1.00    5.00    --  -12.53 -99.00 -60.00   46
  2  \w    -56.00  83.00   1.00    5.00    --   13.55   0.00  90.00  139
  3  \w    -20.00  53.00   1.00    5.00    --   13.55 -99.00 120.00   73
  4  \w    -29.00  -4.00   1.00    5.00    --  -12.53  57.00 -60.00   25
;
_diffrn_measurement_device 'four-circle diffractometer'
_diffrn_measurement_device_type 'SuperNova, Single source at offset, EosS2'
_diffrn_measurement_method '\w scans'
_diffrn_orient_matrix_type 'CrysAlisPro convention (1999,Acta A55,543-557)'
_diffrn_orient_matrix_UB_11 -0.0670389000
_diffrn_orient_matrix_UB_12 -0.0144195000
_diffrn_orient_matrix_UB_13 -0.0138672000
_diffrn_orient_matrix_UB_21 0.0396924000
_diffrn_orient_matrix_UB_22 -0.0200516000
_diffrn_orient_matrix_UB_23 0.0274784000
_diffrn_orient_matrix_UB_31 -0.0292209000
_diffrn_orient_matrix_UB_32 0.0056995000
_diffrn_orient_matrix_UB_33 0.0611363000
_diffrn_radiation_monochromator mirror
_diffrn_radiation_probe x-ray
_diffrn_radiation_type MoK\a
_diffrn_radiation_wavelength 0.71073
_diffrn_reflns_av_R_equivalents 0.0259
_diffrn_reflns_av_unetI/netI 0.0316
_diffrn_reflns_Laue_measured_fraction_full 0.988
_diffrn_reflns_Laue_measured_fraction_max 0.980
_diffrn_reflns_limit_h_max 10
_diffrn_reflns_limit_h_min -8
_diffrn_reflns_limit_k_max 33
_diffrn_reflns_limit_k_min -30
_diffrn_reflns_limit_l_max 12
_diffrn_reflns_limit_l_min -12
_diffrn_reflns_number 14043
_diffrn_reflns_point_group_measured_fraction_full 0.988
_diffrn_reflns_point_group_measured_fraction_max 0.980
_diffrn_reflns_theta_full 25.242
_diffrn_reflns_theta_max 25.496
_diffrn_reflns_theta_min 3.238
_diffrn_source 'micro-focus sealed X-ray tube'
_diffrn_source_type 'SuperNova (Mo) X-ray Source'
_exptl_absorpt_coefficient_mu 0.955
_exptl_absorpt_correction_T_max 1.00000
_exptl_absorpt_correction_T_min 0.70667
_exptl_absorpt_correction_type multi-scan
_exptl_absorpt_process_details
;
CrysAlisPro 1.171.38.41r (Rigaku Oxford Diffraction, 2015)
Empirical absorption correction using spherical harmonics,
 implemented in SCALE3 ABSPACK scaling algorithm.
;
_exptl_crystal_colour colourless
_exptl_crystal_colour_primary colourless
_exptl_crystal_density_diffrn 1.674
_exptl_crystal_description block
_exptl_crystal_F_000 1264
_exptl_crystal_size_max 0.35
_exptl_crystal_size_mid 0.29
_exptl_crystal_size_min 0.25
_refine_diff_density_max 0.422
_refine_diff_density_min -0.500
_refine_diff_density_rms 0.059
_refine_ls_extinction_coef .
_refine_ls_extinction_method none
_refine_ls_goodness_of_fit_ref 1.076
_refine_ls_hydrogen_treatment constr
_refine_ls_matrix_type full
_refine_ls_number_parameters 339
_refine_ls_number_reflns 4526
_refine_ls_number_restraints 0
_refine_ls_restrained_S_all 1.076
_refine_ls_R_factor_all 0.0438
_refine_ls_R_factor_gt 0.0347
_refine_ls_shift/su_max 0.001
_refine_ls_shift/su_mean 0.000
_refine_ls_structure_factor_coef Fsqd
_refine_ls_weighting_details 'w=1/[\s^2^(Fo^2^)+(0.0270P)^2^+1.5080P] where P=(Fo^2^+2Fc^2^)/3'
_refine_ls_weighting_scheme calc
_refine_ls_wR_factor_gt 0.0708
_refine_ls_wR_factor_ref 0.0744
_reflns_Friedel_coverage 0.000
_reflns_Friedel_fraction_full .
_reflns_Friedel_fraction_max .
_reflns_number_gt 3860
_reflns_number_total 4526
_reflns_threshold_expression 'I > 2\s(I)'
_cod_data_source_file suppl_j_ncrs-2021-0339_suppl.cif
_cod_data_source_block 426b9
_cod_database_code 8104605
_shelx_space_group_comment
;
The symmetry employed for this shelxl refinement is uniquely defined
by the following loop, which should always be used as a source of
symmetry information in preference to the above space-group names.
They are only intended as comments.
;
_reflns_odcompleteness_completeness 99.65
_reflns_odcompleteness_iscentric 1
_reflns_odcompleteness_theta 24.66
_olex2_refinement_description
;
1. Fixed Uiso
 At 1.2 times of:
  All C(H) groups, All C(H,H) groups
 At 1.5 times of:
  All C(H,H,H) groups, All O(H) groups, All O(H,H) groups
2.a Free rotating group:
 O6(H2W,H1W)
2.b Secondary CH2 refined with riding coordinates:
 C14(H14A,H14B), C15(H15A,H15B), C16(H16A,H16B), C17(H17A,H17B)
2.c Aromatic/amide H refined with riding coordinates:
 C3(H3), C8(H8), C9(H9), C11(H11), C12(H12), C20(H20), C21(H21), C22(H22),
 C23(H23)
2.d Idealised Me refined as rotating group:
 C7(H7A,H7B,H7C)
2.e Idealised tetrahedral OH refined as rotating group:
 O5(H5)
;

loop_
_space_group_symop_operation_xyz
'x, y, z'
'-x+1/2, y+1/2, -z+1/2'
'-x, -y, -z'
'x-1/2, -y-1/2, z-1/2'

loop_
_atom_site_label
_atom_site_type_symbol
_atom_site_fract_x
_atom_site_fract_y
_atom_site_fract_z
_atom_site_U_iso_or_equiv
_atom_site_adp_type
_atom_site_occupancy
_atom_site_site_symmetry_order
_atom_site_calc_flag
_atom_site_refinement_flags_posn
_atom_site_refinement_flags_adp
_atom_site_refinement_flags_occupancy
_atom_site_disorder_assembly
_atom_site_disorder_group
Ag1 Ag 0.23668(3) 0.70745(2) 0.69656(2) 0.04102(9) Uani 1 1 d . . . . .
S1 S -0.26145(8) 0.79146(3) 0.51422(7) 0.03459(18) Uani 1 1 d . . . . .
O1 O 0.0101(2) 0.74194(9) 0.6123(2) 0.0568(6) Uani 1 1 d . . . . .
O2 O -0.0853(3) 0.66793(9) 0.6153(2) 0.0570(6) Uani 1 1 d . . . . .
O3 O -0.6978(3) 0.81908(11) 0.3964(2) 0.0690(8) Uani 1 1 d . . . . .
O4 O -0.4886(3) 0.86761(9) 0.4300(2) 0.0530(6) Uani 1 1 d . . . . .
O5 O -0.6502(3) 0.72473(11) 0.4329(3) 0.0738(8) Uani 1 1 d . . . . .
H5 H -0.7012 0.7475 0.4046 0.111 Uiso 1 1 calc GR . . . .
O6 O -0.2878(4) 0.59049(10) 0.5550(4) 0.0915(11) Uani 1 1 d . . . . .
H2W H -0.2292 0.6113 0.5921 0.137 Uiso 1 1 d G . . . .
H1W H -0.2376 0.5765 0.4968 0.137 Uiso 1 1 d G . . . .
O7 O 0.3420(2) 0.46787(8) 0.9045(2) 0.0487(6) Uani 1 1 d . . . . .
O8 O 1.0627(2) 0.44695(7) 0.6141(2) 0.0503(6) Uani 1 1 d . . . . .
N1 N 0.3106(3) 0.63213(8) 0.7196(2) 0.0366(6) Uani 1 1 d . . . . .
N2 N 1.1541(3) 0.28096(8) 0.7644(2) 0.0324(5) Uani 1 1 d . . . . .
N3 N 0.5289(3) 0.46344(9) 0.7565(2) 0.0412(6) Uani 1 1 d . . . . .
N4 N 0.8419(3) 0.43732(9) 0.7205(3) 0.0437(7) Uani 1 1 d . . . . .
C1 C -0.0957(4) 0.71145(12) 0.5960(3) 0.0395(7) Uani 1 1 d . . . . .
C2 C -0.2499(3) 0.73127(11) 0.5446(3) 0.0331(7) Uani 1 1 d . . . . .
C3 C -0.3865(4) 0.70796(12) 0.5143(3) 0.0438(8) Uani 1 1 d . . . . .
H3 H -0.4009 0.6752 0.5243 0.053 Uiso 1 1 calc R . . . .
C4 C -0.5025(3) 0.73927(13) 0.4664(3) 0.0450(8) Uani 1 1 d . . . . .
C5 C -0.4551(3) 0.78594(12) 0.4597(3) 0.0387(7) Uani 1 1 d . . . . .
C6 C -0.5586(4) 0.82501(14) 0.4248(3) 0.0470(8) Uani 1 1 d . . . . .
C7 C -0.5859(5) 0.90856(15) 0.3963(4) 0.0785(13) Uani 1 1 d . . . . .
H7A H -0.6371 0.9034 0.3133 0.118 Uiso 1 1 calc GR . . . .
H7B H -0.5218 0.9367 0.3934 0.118 Uiso 1 1 calc GR . . . .
H7C H -0.6634 0.9127 0.4598 0.118 Uiso 1 1 calc GR . . . .
C8 C 0.4377(3) 0.62033(11) 0.7927(3) 0.0438(8) Uani 1 1 d . . . . .
H8 H 0.5034 0.6447 0.8234 0.053 Uiso 1 1 calc R . . . .
C9 C 0.4756(3) 0.57399(11) 0.8245(3) 0.0423(8) Uani 1 1 d . . . . .
H9 H 0.5646 0.5675 0.8763 0.051 Uiso 1 1 calc R . . . .
C10 C 0.3813(3) 0.53698(10) 0.7796(3) 0.0321(6) Uani 1 1 d . . . . .
C11 C 0.2501(3) 0.54887(11) 0.7033(3) 0.0398(7) Uani 1 1 d . . . . .
H11 H 0.1832 0.5251 0.6707 0.048 Uiso 1 1 calc R . . . .
C12 C 0.2197(3) 0.59638(11) 0.6761(3) 0.0400(7) Uani 1 1 d . . . . .
H12 H 0.1312 0.6038 0.6247 0.048 Uiso 1 1 calc R . . . .
C13 C 0.4155(3) 0.48628(10) 0.8186(3) 0.0364(7) Uani 1 1 d . . . . .
C14 C 0.6131(4) 0.48281(12) 0.6483(3) 0.0451(8) Uani 1 1 d . . . . .
H14A H 0.5747 0.5147 0.6281 0.054 Uiso 1 1 calc R . . . .
H14B H 0.5936 0.4628 0.5729 0.054 Uiso 1 1 calc R . . . .
C15 C 0.7844(4) 0.48481(11) 0.6800(3) 0.0488(8) Uani 1 1 d . . . . .
H15A H 0.8392 0.4953 0.6049 0.059 Uiso 1 1 calc R . . . .
H15B H 0.8053 0.5077 0.7487 0.059 Uiso 1 1 calc R . . . .
C16 C 0.7564(3) 0.41722(12) 0.8285(3) 0.0464(8) Uani 1 1 d . . . . .
H16A H 0.7759 0.4367 0.9049 0.056 Uiso 1 1 calc R . . . .
H16B H 0.7940 0.3851 0.8471 0.056 Uiso 1 1 calc R . . . .
C17 C 0.5838(4) 0.41579(11) 0.7955(3) 0.0481(8) Uani 1 1 d . . . . .
H17A H 0.5627 0.3933 0.7258 0.058 Uiso 1 1 calc R . . . .
H17B H 0.5280 0.4051 0.8698 0.058 Uiso 1 1 calc R . . . .
C18 C 0.9808(3) 0.42187(11) 0.6808(3) 0.0361(7) Uani 1 1 d . . . . .
C19 C 1.0343(3) 0.37234(10) 0.7151(3) 0.0315(6) Uani 1 1 d . . . . .
C20 C 1.1831(3) 0.36585(10) 0.7711(3) 0.0363(7) Uani 1 1 d . . . . .
H20 H 1.2456 0.3921 0.7931 0.044 Uiso 1 1 calc R . . . .
C21 C 1.2371(3) 0.32026(10) 0.7939(3) 0.0352(7) Uani 1 1 d . . . . .
H21 H 1.3370 0.3165 0.8319 0.042 Uiso 1 1 calc R . . . .
C22 C 1.0117(3) 0.28756(10) 0.7101(3) 0.0361(7) Uani 1 1 d . . . . .
H22 H 0.9521 0.2607 0.6883 0.043 Uiso 1 1 calc R . . . .
C23 C 0.9476(3) 0.33196(11) 0.6845(3) 0.0389(7) Uani 1 1 d . . . . .
H23 H 0.8471 0.3347 0.6470 0.047 Uiso 1 1 calc R . . . .

loop_
_atom_site_aniso_label
_atom_site_aniso_U_11
_atom_site_aniso_U_22
_atom_site_aniso_U_33
_atom_site_aniso_U_23
_atom_site_aniso_U_13
_atom_site_aniso_U_12
Ag1 0.04032(15) 0.02199(14) 0.06043(17) 0.00265(10) -0.00157(11) 0.00146(10)
S1 0.0280(4) 0.0325(4) 0.0430(4) -0.0019(3) -0.0022(3) 0.0012(3)
O1 0.0389(13) 0.0475(15) 0.0822(17) -0.0048(12) -0.0188(11) 0.0048(12)
O2 0.0631(15) 0.0414(15) 0.0666(16) 0.0115(12) 0.0033(12) 0.0145(12)
O3 0.0320(13) 0.112(2) 0.0620(15) 0.0194(15) -0.0083(11) 0.0133(14)
O4 0.0479(13) 0.0560(16) 0.0551(14) 0.0078(12) 0.0016(10) 0.0236(12)
O5 0.0397(14) 0.092(2) 0.088(2) 0.0080(17) -0.0207(13) -0.0255(15)
O6 0.103(2) 0.0427(18) 0.134(3) 0.0094(17) 0.067(2) 0.0011(16)
O7 0.0442(12) 0.0362(13) 0.0667(15) 0.0146(11) 0.0151(11) 0.0032(10)
O8 0.0454(13) 0.0280(12) 0.0787(16) 0.0111(11) 0.0186(11) 0.0014(10)
N1 0.0317(13) 0.0243(14) 0.0535(16) 0.0006(11) -0.0013(11) 0.0018(11)
N2 0.0318(13) 0.0241(13) 0.0412(14) -0.0007(10) 0.0025(10) 0.0013(10)
N3 0.0362(13) 0.0295(14) 0.0586(16) 0.0156(12) 0.0104(12) 0.0107(12)
N4 0.0371(14) 0.0327(15) 0.0623(17) 0.0211(13) 0.0126(12) 0.0106(12)
C1 0.0416(18) 0.040(2) 0.0369(17) -0.0009(14) 0.0015(13) 0.0086(16)
C2 0.0366(16) 0.0322(17) 0.0304(15) -0.0007(13) 0.0003(12) 0.0010(13)
C3 0.0453(18) 0.040(2) 0.0460(19) 0.0004(15) 0.0022(14) -0.0092(15)
C4 0.0329(16) 0.061(2) 0.0407(18) 0.0005(16) -0.0056(13) -0.0120(16)
C5 0.0287(15) 0.055(2) 0.0321(16) 0.0025(14) -0.0020(12) 0.0020(14)
C6 0.0378(18) 0.071(3) 0.0323(17) 0.0089(16) 0.0024(13) 0.0132(18)
C7 0.077(3) 0.077(3) 0.082(3) 0.021(2) 0.008(2) 0.046(2)
C8 0.0367(17) 0.0285(18) 0.065(2) -0.0049(15) -0.0083(14) -0.0031(14)
C9 0.0307(15) 0.0322(18) 0.063(2) 0.0022(15) -0.0105(14) 0.0006(14)
C10 0.0263(14) 0.0252(16) 0.0452(17) 0.0034(13) 0.0067(12) 0.0036(12)
C11 0.0353(16) 0.0258(17) 0.0578(19) -0.0016(14) -0.0054(13) -0.0039(13)
C12 0.0350(16) 0.0282(17) 0.056(2) 0.0004(14) -0.0099(13) 0.0013(13)
C13 0.0299(15) 0.0285(17) 0.0506(19) 0.0042(14) 0.0000(13) 0.0007(13)
C14 0.0503(19) 0.0366(19) 0.0487(19) 0.0122(15) 0.0044(15) 0.0159(15)
C15 0.0478(19) 0.0302(18) 0.069(2) 0.0183(16) 0.0098(16) 0.0089(15)
C16 0.0443(18) 0.0369(19) 0.058(2) 0.0177(16) 0.0063(15) 0.0121(15)
C17 0.0421(18) 0.0278(18) 0.075(2) 0.0190(16) 0.0120(16) 0.0090(15)
C18 0.0332(15) 0.0284(17) 0.0464(18) 0.0017(14) 0.0000(13) -0.0002(13)
C19 0.0304(14) 0.0241(16) 0.0403(16) 0.0007(12) 0.0051(12) 0.0019(12)
C20 0.0293(15) 0.0252(16) 0.0540(19) -0.0028(13) -0.0022(13) -0.0051(13)
C21 0.0285(14) 0.0275(17) 0.0490(18) -0.0022(13) -0.0050(12) -0.0001(13)
C22 0.0354(16) 0.0240(16) 0.0484(18) -0.0003(13) -0.0027(13) -0.0064(13)
C23 0.0309(15) 0.0344(18) 0.0507(18) 0.0026(14) -0.0053(13) -0.0002(14)

loop_
_atom_type_symbol
_atom_type_description
_atom_type_scat_dispersion_real
_atom_type_scat_dispersion_imag
_atom_type_scat_source
C C 0.0033 0.0016 'International Tables Vol C Tables 4.2.6.8 and 6.1.1.4'
H H 0.0000 0.0000 'International Tables Vol C Tables 4.2.6.8 and 6.1.1.4'
Ag Ag -0.8971 1.1015 'International Tables Vol C Tables 4.2.6.8 and 6.1.1.4'
N N 0.0061 0.0033 'International Tables Vol C Tables 4.2.6.8 and 6.1.1.4'
O O 0.0106 0.0060 'International Tables Vol C Tables 4.2.6.8 and 6.1.1.4'
S S 0.1246 0.1234 'International Tables Vol C Tables 4.2.6.8 and 6.1.1.4'

loop_
_geom_angle_atom_site_label_1
_geom_angle_atom_site_label_2
_geom_angle_atom_site_label_3
_geom_angle
_geom_angle_site_symmetry_1
_geom_angle_site_symmetry_3
N1 Ag1 O1 132.25(9) . .
N1 Ag1 N2 136.51(9) . 2_656
N2 Ag1 O1 91.21(8) 2_656 .
C2 S1 C5 91.11(15) . .
C1 O1 Ag1 110.9(2) . .
C6 O4 C7 116.4(3) . .
C4 O5 H5 109.5 . .
H2W O6 H1W 109.5 . .
C8 N1 Ag1 121.1(2) . .
C12 N1 Ag1 121.25(19) . .
C12 N1 C8 117.0(3) . .
C21 N2 Ag1 119.33(18) . 2_646
C22 N2 Ag1 123.94(19) . 2_646
C22 N2 C21 116.7(2) . .
C13 N3 C14 125.3(2) . .
C13 N3 C17 121.8(2) . .
C14 N3 C17 112.8(2) . .
C15 N4 C16 113.1(2) . .
C18 N4 C15 119.4(2) . .
C18 N4 C16 125.6(2) . .
O1 C1 C2 114.4(3) . .
O2 C1 O1 127.1(3) . .
O2 C1 C2 118.4(3) . .
C1 C2 S1 118.0(2) . .
C3 C2 S1 112.7(2) . .
C3 C2 C1 129.3(3) . .
C2 C3 H3 124.1 . .
C2 C3 C4 111.7(3) . .
C4 C3 H3 124.1 . .
O5 C4 C3 122.7(3) . .
O5 C4 C5 123.1(3) . .
C5 C4 C3 114.1(3) . .
C4 C5 S1 110.4(2) . .
C4 C5 C6 123.8(3) . .
C6 C5 S1 125.6(3) . .
O3 C6 O4 124.1(3) . .
O3 C6 C5 122.5(4) . .
O4 C6 C5 113.4(3) . .
O4 C7 H7A 109.5 . .
O4 C7 H7B 109.5 . .
O4 C7 H7C 109.5 . .
H7A C7 H7B 109.5 . .
H7A C7 H7C 109.5 . .
H7B C7 H7C 109.5 . .
N1 C8 H8 118.4 . .
N1 C8 C9 123.1(3) . .
C9 C8 H8 118.4 . .
C8 C9 H9 120.1 . .
C8 C9 C10 119.9(3) . .
C10 C9 H9 120.1 . .
C9 C10 C11 117.4(3) . .
C9 C10 C13 120.9(3) . .
C11 C10 C13 121.7(3) . .
C10 C11 H11 120.4 . .
C12 C11 C10 119.2(3) . .
C12 C11 H11 120.4 . .
N1 C12 C11 123.4(3) . .
N1 C12 H12 118.3 . .
C11 C12 H12 118.3 . .
O7 C13 N3 123.3(3) . .
O7 C13 C10 119.6(3) . .
N3 C13 C10 117.1(2) . .
N3 C14 H14A 109.5 . .
N3 C14 H14B 109.5 . .
N3 C14 C15 110.8(3) . .
H14A C14 H14B 108.1 . .
C15 C14 H14A 109.5 . .
C15 C14 H14B 109.5 . .
N4 C15 C14 110.0(3) . .
N4 C15 H15A 109.7 . .
N4 C15 H15B 109.7 . .
C14 C15 H15A 109.7 . .
C14 C15 H15B 109.7 . .
H15A C15 H15B 108.2 . .
N4 C16 H16A 109.6 . .
N4 C16 H16B 109.6 . .
N4 C16 C17 110.4(3) . .
H16A C16 H16B 108.1 . .
C17 C16 H16A 109.6 . .
C17 C16 H16B 109.6 . .
N3 C17 C16 109.8(3) . .
N3 C17 H17A 109.7 . .
N3 C17 H17B 109.7 . .
C16 C17 H17A 109.7 . .
C16 C17 H17B 109.7 . .
H17A C17 H17B 108.2 . .
O8 C18 N4 121.4(3) . .
O8 C18 C19 119.2(2) . .
N4 C18 C19 119.3(2) . .
C20 C19 C18 119.1(3) . .
C23 C19 C18 123.2(3) . .
C23 C19 C20 117.6(3) . .
C19 C20 H20 120.4 . .
C21 C20 C19 119.3(3) . .
C21 C20 H20 120.4 . .
N2 C21 C20 123.6(3) . .
N2 C21 H21 118.2 . .
C20 C21 H21 118.2 . .
N2 C22 H22 118.1 . .
N2 C22 C23 123.7(3) . .
C23 C22 H22 118.1 . .
C19 C23 H23 120.4 . .
C22 C23 C19 119.2(3) . .
C22 C23 H23 120.4 . .

loop_
_geom_bond_atom_site_label_1
_geom_bond_atom_site_label_2
_geom_bond_distance
_geom_bond_site_symmetry_2
Ag1 O1 2.301(2) .
Ag1 N1 2.208(2) .
Ag1 N2 2.285(2) 2_656
S1 C2 1.714(3) .
S1 C5 1.732(3) .
O1 C1 1.248(4) .
O2 C1 1.235(4) .
O3 C6 1.223(4) .
O4 C6 1.333(4) .
O4 C7 1.449(4) .
O5 H5 0.8200 .
O5 C4 1.356(3) .
O6 H2W 0.8498 .
O6 H1W 0.8501 .
O7 C13 1.225(3) .
O8 C18 1.225(3) .
N1 C8 1.339(4) .
N1 C12 1.332(4) .
N2 Ag1 2.285(2) 2_646
N2 C21 1.336(4) .
N2 C22 1.331(4) .
N3 C13 1.346(4) .
N3 C14 1.462(4) .
N3 C17 1.463(4) .
N4 C15 1.470(4) .
N4 C16 1.474(4) .
N4 C18 1.342(4) .
C1 C2 1.505(4) .
C2 C3 1.361(4) .
C3 H3 0.9300 .
C3 C4 1.397(4) .
C4 C5 1.368(4) .
C5 C6 1.441(4) .
C7 H7A 0.9600 .
C7 H7B 0.9600 .
C7 H7C 0.9600 .
C8 H8 0.9300 .
C8 C9 1.372(4) .
C9 H9 0.9300 .
C9 C10 1.380(4) .
C10 C11 1.385(4) .
C10 C13 1.499(4) .
C11 H11 0.9300 .
C11 C12 1.380(4) .
C12 H12 0.9300 .
C14 H14A 0.9700 .
C14 H14B 0.9700 .
C14 C15 1.487(4) .
C15 H15A 0.9700 .
C15 H15B 0.9700 .
C16 H16A 0.9700 .
C16 H16B 0.9700 .
C16 C17 1.500(4) .
C17 H17A 0.9700 .
C17 H17B 0.9700 .
C18 C19 1.496(4) .
C19 C20 1.387(4) .
C19 C23 1.379(4) .
C20 H20 0.9300 .
C20 C21 1.372(4) .
C21 H21 0.9300 .
C22 H22 0.9300 .
C22 C23 1.378(4) .
C23 H23 0.9300 .
